data_7010331
loop_
_publ_author_name
'Nakamura, Setsuko'
'Ozeki, Tomoji'

_publ_section_title
;
 Hydrogen-bonded aggregates of protonated decavanadate anions in their
 tetraalkylammonium salts&#x200A;&#x2020;&#x200A;&#x2021;
;
_journal_issue 4
_journal_name_full 'Journal of the Chemical Society, Dalton Transactions'
_journal_page_first 472
_journal_paper_doi 10.1039/b008128k
_journal_year 2001
_chemical_formula_moiety '(C12 H28 N +)3, (H3 V10 O28 3-)'
_chemical_formula_sum 'C36 H87 N3 O28 V10'
_chemical_formula_weight 1519.49
_chemical_name_common
;
Tris(tetra-n-propylammonium) trihydrogendecavanadate
;
_chemical_name_systematic
;
 ?
;
_space_group_IT_number 14
_symmetry_cell_setting monoclinic
_symmetry_space_group_name_Hall '-P 2ybc'
_symmetry_space_group_name_H-M 'P 1 21/c 1'
_atom_sites_solution_hydrogens mixed
_atom_sites_solution_primary direct
_atom_sites_solution_secondary difmap
_audit_creation_method SHELXL-97
_cell_angle_alpha 90.00
_cell_angle_beta 110.996(5)
_cell_angle_gamma 90.00
_cell_formula_units_Z 4
_cell_length_a 20.3026(13)
_cell_length_b 14.0097(13)
_cell_length_c 21.9911(18)
_cell_measurement_reflns_used 20
_cell_measurement_temperature 298
_cell_measurement_theta_max 14.96
_cell_measurement_theta_min 14.88
_cell_volume 5839.7(8)
_computing_cell_refinement 'MSC/AFC Diffractometer Control Software'
_computing_data_collection 'MSC/AFC Diffractometer Control Software'
_computing_data_reduction 'teXsan PROCESS (Molecular Structure Corporation, 1993)'
_computing_molecular_graphics 'ORTEP-III (Burnett & Johnson, 1996)'
_computing_publication_material 'SHELXL-97 (Sheldrick, 1997a)'
_computing_structure_refinement 'SHELXL-97 (Sheldrick, 1997a)'
_computing_structure_solution 'SHELXS-86 (Sheldrick, 1990)'
_diffrn_ambient_temperature 298
_diffrn_measured_fraction_theta_full 0.998
_diffrn_measured_fraction_theta_max 0.998
_diffrn_measurement_device_type 'Rigaku AFC 7R'
_diffrn_measurement_method \w--2\q
_diffrn_radiation_monochromator graphite
_diffrn_radiation_source 'fine-focus sealed tube'
_diffrn_radiation_type MoK\a
_diffrn_radiation_wavelength 0.71069
_diffrn_reflns_av_R_equivalents 0.0381
_diffrn_reflns_av_sigmaI/netI 0.0365
_diffrn_reflns_limit_h_max 26
_diffrn_reflns_limit_h_min 0
_diffrn_reflns_limit_k_max 18
_diffrn_reflns_limit_k_min 0
_diffrn_reflns_limit_l_max 26
_diffrn_reflns_limit_l_min -28
_diffrn_reflns_number 13743
_diffrn_reflns_theta_full 27.49
_diffrn_reflns_theta_max 27.49
_diffrn_reflns_theta_min 2.57
_diffrn_standards_decay_% 2.20
_diffrn_standards_interval_count 100
_diffrn_standards_number 3
_exptl_absorpt_coefficient_mu 1.605
_exptl_absorpt_correction_T_max 1.00
_exptl_absorpt_correction_T_min 0.68
_exptl_absorpt_correction_type psi-scan
_exptl_absorpt_process_details '(North, Phillips & Mathews, 1968)'
_exptl_crystal_colour yellow
_exptl_crystal_density_diffrn 1.728
_exptl_crystal_density_method 'not measured'
_exptl_crystal_description plate
_exptl_crystal_F_000 3112
_exptl_crystal_size_max 0.44
_exptl_crystal_size_mid 0.35
_exptl_crystal_size_min 0.21
_refine_diff_density_max 0.564
_refine_diff_density_min -0.461
_refine_diff_density_rms 0.082
_refine_ls_extinction_method none
_refine_ls_goodness_of_fit_ref 1.047
_refine_ls_hydrogen_treatment mixed
_refine_ls_matrix_type full
_refine_ls_number_parameters 736
_refine_ls_number_reflns 13371
_refine_ls_number_restraints 0
_refine_ls_restrained_S_all 1.047
_refine_ls_R_factor_all 0.0709
_refine_ls_R_factor_gt 0.0419
_refine_ls_shift/su_max 0.002
_refine_ls_shift/su_mean 0.000
_refine_ls_structure_factor_coef Fsqd
_refine_ls_weighting_details 'calc w=1/[\s^2^(Fo^2^)+(0.0573P)^2^+0.9482P] where P=(Fo^2^+2Fc^2^)/3'
_refine_ls_weighting_scheme calc
_refine_ls_wR_factor_gt 0.1032
_refine_ls_wR_factor_ref 0.1150
_reflns_number_gt 9478
_reflns_number_total 13371
_reflns_threshold_expression >2sigma(I)
_cod_data_source_file b008128k.txt
_cod_data_source_block TPAv
_cod_depositor_comments
;
The following automatic conversions were performed:

'_atom_sites_solution_hydrogens' value 'geom and difmap' was changed
to 'mixed'.

Automatic conversion script
Id: cif_fix_values 6452 2018-10-05 10:23:21Z andrius 
;
_cod_original_sg_symbol_H-M 'P 21/c'
_cod_database_code 7010331

loop_
_symmetry_equiv_pos_as_xyz
'x, y, z'
'-x, y+1/2, -z+1/2'
'-x, -y, -z'
'x, -y-1/2, z-1/2'

loop_
_atom_site_label
_atom_site_type_symbol
_atom_site_fract_x
_atom_site_fract_y
_atom_site_fract_z
_atom_site_U_iso_or_equiv
_atom_site_adp_type
_atom_site_occupancy
_atom_site_symmetry_multiplicity
_atom_site_calc_flag
_atom_site_refinement_flags
_atom_site_disorder_assembly
_atom_site_disorder_group
V2B' V 0.60913(3) 0.45088(4) 0.74274(2) 0.02887(12) Uani 1 1 d . . .
V1A V 0.65496(2) 0.58477(3) 0.65536(2) 0.02197(11) Uani 1 1 d . . .
V2A V 0.70649(3) 0.70907(4) 0.56695(3) 0.03388(13) Uani 1 1 d . . .
V2B V 0.79591(3) 0.54548(4) 0.54398(3) 0.03477(13) Uani 1 1 d . . .
V1A' V 0.74706(2) 0.40988(3) 0.62998(2) 0.02391(11) Uani 1 1 d . . .
V2A' V 0.69901(3) 0.28601(4) 0.72236(3) 0.03101(13) Uani 1 1 d . . .
V3A' V 0.76794(3) 0.48188(4) 0.77278(2) 0.02858(12) Uani 1 1 d . . .
V3B' V 0.81743(3) 0.60776(4) 0.68490(3) 0.03210(13) Uani 1 1 d . . .
V3B V 0.58600(3) 0.37082(3) 0.59687(2) 0.02593(11) Uani 1 1 d . . .
V3A V 0.63563(3) 0.50285(4) 0.50707(2) 0.02672(12) Uani 1 1 d . . .
OG2' O 0.55657(12) 0.46812(16) 0.78054(11) 0.0381(5) Uani 1 1 d . . .
OG1 O 0.68780(13) 0.81628(17) 0.54297(13) 0.0481(6) Uani 1 1 d . . .
OG2 O 0.84589(13) 0.53067(19) 0.50303(12) 0.0496(7) Uani 1 1 d . . .
OG1' O 0.71679(13) 0.17794(17) 0.74532(12) 0.0461(6) Uani 1 1 d . . .
OF1' O 0.83375(12) 0.51538(17) 0.83415(10) 0.0415(6) Uani 1 1 d . . .
OF2' O 0.88320(12) 0.64383(18) 0.74570(12) 0.0463(6) Uani 1 1 d . . .
OF2 O 0.51857(11) 0.33866(16) 0.53475(11) 0.0395(5) Uani 1 1 d . . .
OF1 O 0.56624(11) 0.47272(17) 0.44569(10) 0.0376(5) Uani 1 1 d . . .
OE2' O 0.60047(10) 0.57911(14) 0.69752(9) 0.0258(4) Uani 1 1 d . . .
OE1 O 0.64355(11) 0.69298(14) 0.61971(10) 0.0298(5) Uani 1 1 d . . .
OD1 O 0.76267(12) 0.66653(17) 0.52358(11) 0.0394(5) Uani 1 1 d . . .
OE2 O 0.79574(11) 0.41341(15) 0.58221(10) 0.0312(5) Uani 1 1 d . . .
OE1' O 0.75255(11) 0.29905(14) 0.66103(10) 0.0300(5) Uani 1 1 d . . .
OD1' O 0.63489(11) 0.32607(15) 0.75757(10) 0.0338(5) Uani 1 1 d . . .
OC2' O 0.69358(11) 0.49426(15) 0.79999(9) 0.0317(5) Uani 1 1 d . . .
OB2' O 0.74086(10) 0.60400(14) 0.72275(9) 0.0270(4) Uani 1 1 d . . .
OC3' O 0.77900(12) 0.72000(15) 0.64355(11) 0.0373(5) Uani 1 1 d . . .
OC4' O 0.85651(11) 0.57871(16) 0.62482(11) 0.0357(5) Uani 1 1 d . . .
OB1' O 0.81163(10) 0.47127(14) 0.70460(9) 0.0271(4) Uani 1 1 d . . .
OC1' O 0.77059(11) 0.35217(15) 0.78091(10) 0.0320(5) Uani 1 1 d . . .
OC4 O 0.53874(12) 0.41127(17) 0.65597(11) 0.0300(5) Uani 1 1 d . . .
OB1 O 0.58242(11) 0.51955(15) 0.57403(10) 0.0240(4) Uani 1 1 d . . .
OC1 O 0.62682(12) 0.64109(16) 0.49926(11) 0.0315(5) Uani 1 1 d . . .
OC2 O 0.70466(11) 0.49765(17) 0.48052(10) 0.0358(5) Uani 1 1 d . . .
OB2 O 0.65614(10) 0.38749(14) 0.55747(9) 0.0259(4) Uani 1 1 d . . .
OC3 O 0.61924(11) 0.26946(14) 0.63829(10) 0.0321(5) Uani 1 1 d . . .
OA1' O 0.67512(10) 0.44030(13) 0.67678(9) 0.0234(4) Uani 1 1 d . . .
OA1 O 0.71663(10) 0.55047(14) 0.60060(9) 0.0251(4) Uani 1 1 d . . .
N1 N 0.66908(14) 0.12477(18) 0.47242(12) 0.0316(6) Uani 1 1 d . . .
C1 C 0.60259(17) 0.1340(2) 0.41327(15) 0.0360(7) Uani 1 1 d . . .
H1A H 0.5757 0.0756 0.4089 0.043 Uiso 1 1 calc R . .
H1B H 0.6158 0.1390 0.3752 0.043 Uiso 1 1 calc R . .
C2 C 0.5547(2) 0.2173(3) 0.41266(19) 0.0532(10) Uani 1 1 d . . .
H2A H 0.5366 0.2106 0.4477 0.064 Uiso 1 1 calc R . .
H2B H 0.5808 0.2767 0.4188 0.064 Uiso 1 1 calc R . .
C3 C 0.4944(2) 0.2179(3) 0.3475(2) 0.0586(11) Uani 1 1 d . . .
H3A H 0.4634 0.2703 0.3461 0.088 Uiso 1 1 calc R . .
H3B H 0.4688 0.1590 0.3419 0.088 Uiso 1 1 calc R . .
H3C H 0.5129 0.2249 0.3132 0.088 Uiso 1 1 calc R . .
C4 C 0.71604(18) 0.2119(2) 0.47755(16) 0.0358(7) Uani 1 1 d . . .
H4A H 0.6914 0.2681 0.4840 0.043 Uiso 1 1 calc R . .
H4B H 0.7585 0.2048 0.5158 0.043 Uiso 1 1 calc R . .
C5 C 0.7371(2) 0.2281(3) 0.41900(18) 0.0468(9) Uani 1 1 d . . .
H5A H 0.6951 0.2366 0.3804 0.056 Uiso 1 1 calc R . .
H5B H 0.7623 0.1727 0.4123 0.056 Uiso 1 1 calc R . .
C6 C 0.7835(2) 0.3158(3) 0.4291(2) 0.0589(11) Uani 1 1 d . . .
H6A H 0.7965 0.3252 0.3916 0.088 Uiso 1 1 calc R . .
H6B H 0.8254 0.3069 0.4669 0.088 Uiso 1 1 calc R . .
H6C H 0.7583 0.3706 0.4352 0.088 Uiso 1 1 calc R . .
C7 C 0.70490(17) 0.0341(2) 0.46255(15) 0.0361(7) Uani 1 1 d . . .
H7A H 0.6740 -0.0193 0.4612 0.043 Uiso 1 1 calc R . .
H7B H 0.7098 0.0377 0.4203 0.043 Uiso 1 1 calc R . .
C8 C 0.77630(19) 0.0130(3) 0.51292(17) 0.0446(9) Uani 1 1 d . . .
H8A H 0.7718 0.0018 0.5548 0.053 Uiso 1 1 calc R . .
H8B H 0.8073 0.0673 0.5172 0.053 Uiso 1 1 calc R . .
C9 C 0.8078(2) -0.0747(3) 0.4929(2) 0.0569(11) Uani 1 1 d . . .
H9A H 0.8533 -0.0878 0.5251 0.085 Uiso 1 1 calc R . .
H9B H 0.8126 -0.0631 0.4516 0.085 Uiso 1 1 calc R . .
H9C H 0.7773 -0.1285 0.4891 0.085 Uiso 1 1 calc R . .
C10 C 0.65295(18) 0.1203(2) 0.53485(15) 0.0364(7) Uani 1 1 d . . .
H10A H 0.6971 0.1138 0.5713 0.044 Uiso 1 1 calc R . .
H10B H 0.6319 0.1805 0.5400 0.044 Uiso 1 1 calc R . .
C11 C 0.6044(2) 0.0404(3) 0.53835(18) 0.0496(9) Uani 1 1 d . . .
H11A H 0.5618 0.0422 0.4998 0.059 Uiso 1 1 calc R . .
H11B H 0.6275 -0.0203 0.5388 0.059 Uiso 1 1 calc R . .
C12 C 0.5850(3) 0.0481(3) 0.5980(2) 0.0658(13) Uani 1 1 d . . .
H12A H 0.5544 -0.0038 0.5986 0.099 Uiso 1 1 calc R . .
H12B H 0.5612 0.1075 0.5971 0.099 Uiso 1 1 calc R . .
H12C H 0.6270 0.0454 0.6362 0.099 Uiso 1 1 calc R . .
N2 N 0.71249(14) 0.64254(19) 0.31374(12) 0.0346(6) Uani 1 1 d . . .
C13 C 0.68493(18) 0.5483(2) 0.33019(17) 0.0415(8) Uani 1 1 d . . .
H13A H 0.7188 0.4987 0.3317 0.050 Uiso 1 1 calc R . .
H13B H 0.6830 0.5537 0.3735 0.050 Uiso 1 1 calc R . .
C14 C 0.6137(2) 0.5168(3) 0.28450(19) 0.0529(10) Uani 1 1 d . . .
H14A H 0.6140 0.5129 0.2406 0.063 Uiso 1 1 calc R . .
H14B H 0.5784 0.5633 0.2847 0.063 Uiso 1 1 calc R . .
C15 C 0.5951(2) 0.4204(3) 0.3047(2) 0.0516(10) Uani 1 1 d . . .
H15A H 0.5495 0.4012 0.2751 0.077 Uiso 1 1 calc R . .
H15B H 0.5941 0.4245 0.3480 0.077 Uiso 1 1 calc R . .
H15C H 0.6297 0.3743 0.3039 0.077 Uiso 1 1 calc R . .
C16 C 0.78122(18) 0.6642(3) 0.36907(16) 0.0414(8) Uani 1 1 d . . .
H16A H 0.7713 0.6716 0.4088 0.050 Uiso 1 1 calc R . .
H16B H 0.8123 0.6097 0.3749 0.050 Uiso 1 1 calc R . .
C17 C 0.8194(2) 0.7512(3) 0.3601(2) 0.0622(12) Uani 1 1 d . . .
H17A H 0.7910 0.8075 0.3588 0.075 Uiso 1 1 calc R . .
H17B H 0.8268 0.7471 0.3190 0.075 Uiso 1 1 calc R . .
C18 C 0.8897(2) 0.7602(3) 0.4152(3) 0.0807(16) Uani 1 1 d . . .
H18A H 0.9137 0.8163 0.4089 0.121 Uiso 1 1 calc R . .
H18B H 0.9179 0.7049 0.4160 0.121 Uiso 1 1 calc R . .
H18C H 0.8822 0.7652 0.4558 0.121 Uiso 1 1 calc R . .
C19 C 0.72373(19) 0.6341(3) 0.24934(15) 0.0394(8) Uani 1 1 d . . .
H19A H 0.6792 0.6172 0.2158 0.047 Uiso 1 1 calc R . .
H19B H 0.7374 0.6962 0.2382 0.047 Uiso 1 1 calc R . .
C20 C 0.7785(2) 0.5621(3) 0.24853(19) 0.0593(11) Uani 1 1 d . . .
H20A H 0.8239 0.5813 0.2797 0.071 Uiso 1 1 calc R . .
H20B H 0.7666 0.5007 0.2622 0.071 Uiso 1 1 calc R . .
C21 C 0.7844(3) 0.5515(4) 0.1832(2) 0.0778(15) Uani 1 1 d . . .
H21A H 0.8199 0.5048 0.1856 0.117 Uiso 1 1 calc R . .
H21B H 0.7972 0.6117 0.1698 0.117 Uiso 1 1 calc R . .
H21C H 0.7399 0.5311 0.1522 0.117 Uiso 1 1 calc R . .
C22 C 0.65986(19) 0.7227(2) 0.30678(16) 0.0408(8) Uani 1 1 d . . .
H22A H 0.6792 0.7811 0.2963 0.049 Uiso 1 1 calc R . .
H22B H 0.6170 0.7081 0.2703 0.049 Uiso 1 1 calc R . .
C23 C 0.6408(2) 0.7405(3) 0.3663(2) 0.0636(12) Uani 1 1 d . . .
H23A H 0.6282 0.6804 0.3812 0.076 Uiso 1 1 calc R . .
H23B H 0.6815 0.7660 0.4010 0.076 Uiso 1 1 calc R . .
C24 C 0.5804(3) 0.8090(4) 0.3525(2) 0.0772(15) Uani 1 1 d . . .
H24A H 0.5700 0.8187 0.3913 0.116 Uiso 1 1 calc R . .
H24B H 0.5396 0.7832 0.3190 0.116 Uiso 1 1 calc R . .
H24C H 0.5928 0.8688 0.3382 0.116 Uiso 1 1 calc R . .
N3 N 0.96625(15) 0.2594(2) 0.82855(16) 0.0463(7) Uani 1 1 d . A .
C25 C 0.92916(19) 0.3089(3) 0.86841(19) 0.0524(10) Uani 1 1 d . . .
H25A H 0.9134 0.3710 0.8493 0.063 Uiso 1 1 calc R . .
H25B H 0.8875 0.2722 0.8651 0.063 Uiso 1 1 calc R . .
C26 C 0.9723(3) 0.3224(5) 0.9390(2) 0.0854(17) Uani 1 1 d . . .
H26A H 1.0165 0.3531 0.9431 0.102 Uiso 1 1 calc R . .
H26B H 0.9830 0.2606 0.9601 0.102 Uiso 1 1 calc R . .
C27 C 0.9343(3) 0.3820(5) 0.9724(2) 0.0940(19) Uani 1 1 d . . .
H27A H 0.9634 0.3896 1.0174 0.141 Uiso 1 1 calc R . .
H27B H 0.8910 0.3511 0.9693 0.141 Uiso 1 1 calc R . .
H27C H 0.9240 0.4435 0.9519 0.141 Uiso 1 1 calc R . .
C28 C 0.9123(2) 0.2475(3) 0.76017(19) 0.0594(11) Uani 1 1 d . . .
H28A H 0.8696 0.2205 0.7631 0.071 Uiso 0.69(2) 1 calc PR A 1
H28B H 0.9006 0.3101 0.7403 0.071 Uiso 0.69(2) 1 calc PR A 1
H28C H 0.8791 0.3001 0.7510 0.071 Uiso 0.31(2) 1 calc PR A 2
H28D H 0.8862 0.1890 0.7583 0.071 Uiso 0.31(2) 1 calc PR A 2
C29A C 0.9362(5) 0.1861(12) 0.7174(5) 0.075(4) Uani 0.69(2) 1 d P A 1
H29A H 0.9354 0.1200 0.7301 0.090 Uiso 0.69(2) 1 calc PR A 1
H29B H 0.9845 0.2023 0.7230 0.090 Uiso 0.69(2) 1 calc PR A 1
C29B C 0.9489(10) 0.244(2) 0.7009(11) 0.071(7) Uani 0.31(2) 1 d P A 2
H29C H 0.9595 0.3075 0.6893 0.085 Uiso 0.31(2) 1 calc PR A 2
H29D H 0.9914 0.2055 0.7142 0.085 Uiso 0.31(2) 1 calc PR A 2
C30 C 0.8897(3) 0.1979(6) 0.6461(3) 0.135(3) Uani 1 1 d . . .
H30A H 0.9061 0.1564 0.6198 0.202 Uiso 0.69(2) 1 calc PR A 1
H30B H 0.8918 0.2629 0.6331 0.202 Uiso 0.69(2) 1 calc PR A 1
H30C H 0.8419 0.1819 0.6404 0.202 Uiso 0.69(2) 1 calc PR A 1
H30D H 0.9091 0.1572 0.6216 0.202 Uiso 0.31(2) 1 calc PR A 2
H30E H 0.8613 0.2465 0.6181 0.202 Uiso 0.31(2) 1 calc PR A 2
H30F H 0.8611 0.1607 0.6638 0.202 Uiso 0.31(2) 1 calc PR A 2
C31 C 0.9952(2) 0.1638(3) 0.8584(2) 0.0644(12) Uani 1 1 d . . .
H31A H 1.0307 0.1750 0.9011 0.077 Uiso 1 1 calc R A .
H31B H 1.0186 0.1341 0.8318 0.077 Uiso 1 1 calc R . .
C32 C 0.9414(3) 0.0942(4) 0.8658(4) 0.115(2) Uani 1 1 d . A .
H32A H 0.9150 0.0671 0.8234 0.138 Uiso 0.64(4) 1 calc PR B 1
H32B H 0.9084 0.1288 0.8803 0.138 Uiso 0.64(4) 1 calc PR B 1
H32C H 0.8995 0.0917 0.8266 0.138 Uiso 0.36(4) 1 calc PR B 2
H32D H 0.9279 0.1106 0.9026 0.138 Uiso 0.36(4) 1 calc PR B 2
C33A C 0.9744(9) 0.0109(12) 0.9147(17) 0.125(10) Uani 0.64(4) 1 d P A 1
H33A H 0.9374 -0.0294 0.9177 0.187 Uiso 0.64(4) 1 calc PR B 1
H33B H 1.0006 0.0370 0.9569 0.187 Uiso 0.64(4) 1 calc PR B 1
H33C H 1.0054 -0.0258 0.8996 0.187 Uiso 0.64(4) 1 calc PR B 1
C33B C 0.9829(11) -0.0026(13) 0.8775(14) 0.070(6) Uani 0.36(4) 1 d P A 2
H33D H 0.9535 -0.0529 0.8831 0.105 Uiso 0.36(4) 1 calc PR B 2
H33E H 1.0246 0.0024 0.9158 0.105 Uiso 0.36(4) 1 calc PR B 2
H33F H 0.9961 -0.0165 0.8406 0.105 Uiso 0.36(4) 1 calc PR B 2
C34 C 1.0289(2) 0.3169(3) 0.8280(2) 0.0635(12) Uani 1 1 d . . .
H34A H 1.0513 0.2832 0.8022 0.076 Uiso 1 1 calc R A .
H34B H 1.0627 0.3207 0.8722 0.076 Uiso 1 1 calc R . .
C35 C 1.0110(4) 0.4198(5) 0.8008(3) 0.104(2) Uani 1 1 d . A .
H35A H 0.9635 0.4203 0.7686 0.125 Uiso 0.510(10) 1 calc PR C 1
H35B H 1.0430 0.4374 0.7788 0.125 Uiso 0.510(10) 1 calc PR C 1
H35C H 0.9668 0.4411 0.8037 0.125 Uiso 0.490(10) 1 calc PR C 2
H35D H 1.0480 0.4639 0.8248 0.125 Uiso 0.490(10) 1 calc PR C 2
C36A C 1.0162(6) 0.4975(7) 0.8550(6) 0.101(5) Uani 0.510(10) 1 d P A 1
H36A H 1.0033 0.5589 0.8348 0.152 Uiso 0.510(10) 1 calc PR C 1
H36B H 1.0637 0.4999 0.8858 0.152 Uiso 0.510(10) 1 calc PR C 1
H36C H 0.9847 0.4806 0.8770 0.152 Uiso 0.510(10) 1 calc PR C 1
C36B C 1.0054(10) 0.4137(12) 0.7297(9) 0.174(10) Uani 0.490(10) 1 d P A 2
H36D H 0.9934 0.4752 0.7096 0.261 Uiso 0.490(10) 1 calc PR C 2
H36E H 0.9694 0.3684 0.7070 0.261 Uiso 0.490(10) 1 calc PR C 2
H36F H 1.0498 0.3934 0.7278 0.261 Uiso 0.490(10) 1 calc PR C 2
H1 H 0.589(2) 0.657(3) 0.487(2) 0.060(14) Uiso 1 1 d . D 2
H2 H 0.5468(18) 0.535(2) 0.5618(16) 0.030(10) Uiso 1 1 d . E 2
H3 H 0.5123(17) 0.441(2) 0.6416(15) 0.019(9) Uiso 1 1 d . F 2

loop_
_atom_site_aniso_label
_atom_site_aniso_U_11
_atom_site_aniso_U_22
_atom_site_aniso_U_33
_atom_site_aniso_U_23
_atom_site_aniso_U_13
_atom_site_aniso_U_12
V2B' 0.0284(3) 0.0326(3) 0.0284(3) 0.0062(2) 0.0137(2) 0.0055(2)
V1A 0.0202(2) 0.0208(2) 0.0236(2) -0.00059(18) 0.00635(19) 0.00168(19)
V2A 0.0330(3) 0.0277(3) 0.0424(3) 0.0088(2) 0.0151(2) 0.0002(2)
V2B 0.0282(3) 0.0439(3) 0.0367(3) 0.0070(2) 0.0171(2) 0.0039(2)
V1A' 0.0197(2) 0.0256(2) 0.0257(2) 0.0006(2) 0.0073(2) 0.00429(19)
V2A' 0.0315(3) 0.0248(3) 0.0370(3) 0.0071(2) 0.0126(2) 0.0049(2)
V3A' 0.0252(3) 0.0327(3) 0.0236(2) 0.0014(2) 0.0036(2) 0.0030(2)
V3B' 0.0223(3) 0.0348(3) 0.0361(3) -0.0003(2) 0.0068(2) -0.0062(2)
V3B 0.0214(2) 0.0234(2) 0.0316(3) -0.0038(2) 0.0078(2) -0.0005(2)
V3A 0.0242(3) 0.0330(3) 0.0220(2) 0.0005(2) 0.0070(2) 0.0058(2)
OG2' 0.0385(13) 0.0440(13) 0.0388(12) 0.0113(10) 0.0223(11) 0.0095(11)
OG1 0.0501(15) 0.0325(13) 0.0640(16) 0.0155(12) 0.0232(13) 0.0022(11)
OG2 0.0424(14) 0.0675(17) 0.0495(15) 0.0131(13) 0.0293(12) 0.0099(13)
OG1' 0.0480(15) 0.0326(13) 0.0596(16) 0.0144(11) 0.0216(13) 0.0096(11)
OF1' 0.0356(13) 0.0474(14) 0.0311(11) -0.0013(10) -0.0005(10) 0.0049(11)
OF2' 0.0285(12) 0.0518(15) 0.0501(14) -0.0062(12) 0.0039(11) -0.0103(11)
OF2 0.0249(11) 0.0409(13) 0.0471(13) -0.0120(11) 0.0062(10) -0.0030(10)
OF1 0.0314(12) 0.0477(14) 0.0274(11) -0.0040(10) 0.0028(9) 0.0086(10)
OE2' 0.0270(11) 0.0257(10) 0.0263(10) -0.0006(8) 0.0115(8) 0.0055(8)
OE1 0.0323(11) 0.0241(10) 0.0331(11) 0.0032(9) 0.0121(9) 0.0032(9)
OD1 0.0354(13) 0.0440(13) 0.0437(13) 0.0135(11) 0.0202(11) 0.0018(11)
OE2 0.0256(11) 0.0377(12) 0.0326(11) 0.0029(9) 0.0133(9) 0.0063(9)
OE1' 0.0283(11) 0.0271(11) 0.0336(11) 0.0005(9) 0.0099(9) 0.0066(9)
OD1' 0.0333(12) 0.0303(11) 0.0407(12) 0.0109(10) 0.0167(10) 0.0050(9)
OC2' 0.0320(12) 0.0373(12) 0.0247(10) 0.0027(9) 0.0088(9) 0.0073(10)
OB2' 0.0213(10) 0.0275(10) 0.0278(10) -0.0015(8) 0.0036(8) -0.0003(8)
OC3' 0.0339(12) 0.0305(11) 0.0461(13) 0.0003(10) 0.0127(10) -0.0077(10)
OC4' 0.0228(11) 0.0410(13) 0.0444(13) 0.0051(10) 0.0135(10) -0.0008(10)
OB1' 0.0193(10) 0.0314(11) 0.0286(10) -0.0009(9) 0.0061(8) 0.0017(8)
OC1' 0.0324(12) 0.0315(11) 0.0307(11) 0.0070(9) 0.0097(9) 0.0089(9)
OC4 0.0233(12) 0.0303(12) 0.0365(12) 0.0029(10) 0.0107(10) 0.0023(10)
OB1 0.0178(11) 0.0254(10) 0.0256(10) -0.0017(8) 0.0040(9) 0.0041(9)
OC1 0.0283(12) 0.0332(12) 0.0325(11) 0.0082(9) 0.0103(10) 0.0059(10)
OC2 0.0328(12) 0.0481(14) 0.0276(11) 0.0040(10) 0.0124(9) 0.0086(10)
OB2 0.0227(10) 0.0272(10) 0.0260(10) -0.0040(8) 0.0066(8) 0.0036(8)
OC3 0.0296(11) 0.0243(10) 0.0411(12) -0.0015(9) 0.0110(10) -0.0002(9)
OA1' 0.0221(10) 0.0228(10) 0.0250(10) 0.0010(8) 0.0079(8) 0.0026(8)
OA1 0.0225(10) 0.0264(10) 0.0261(10) 0.0006(8) 0.0083(8) 0.0020(8)
N1 0.0321(14) 0.0308(14) 0.0276(13) -0.0062(11) 0.0058(11) 0.0027(11)
C1 0.0349(18) 0.0339(17) 0.0337(17) -0.0049(14) 0.0057(14) 0.0029(14)
C2 0.055(2) 0.048(2) 0.050(2) -0.0049(18) 0.0113(19) 0.0193(19)
C3 0.046(2) 0.053(2) 0.065(3) -0.001(2) 0.005(2) 0.0167(19)
C4 0.0386(18) 0.0321(17) 0.0358(17) -0.0069(14) 0.0120(14) -0.0015(14)
C5 0.054(2) 0.048(2) 0.0428(19) -0.0041(17) 0.0226(18) -0.0044(18)
C6 0.061(3) 0.052(2) 0.076(3) -0.001(2) 0.039(2) -0.005(2)
C7 0.0378(18) 0.0304(16) 0.0356(17) -0.0054(13) 0.0078(14) 0.0056(14)
C8 0.040(2) 0.047(2) 0.0417(19) 0.0014(16) 0.0083(16) 0.0092(17)
C9 0.049(2) 0.048(2) 0.073(3) 0.009(2) 0.021(2) 0.0137(19)
C10 0.0418(19) 0.0384(18) 0.0296(16) -0.0055(14) 0.0136(14) -0.0002(15)
C11 0.060(2) 0.044(2) 0.045(2) -0.0054(17) 0.0196(19) -0.0103(19)
C12 0.082(3) 0.061(3) 0.069(3) -0.006(2) 0.044(3) -0.021(2)
N2 0.0352(15) 0.0353(14) 0.0284(13) 0.0077(11) 0.0051(11) 0.0017(12)
C13 0.043(2) 0.0393(19) 0.0406(18) 0.0136(15) 0.0125(16) 0.0009(16)
C14 0.045(2) 0.054(2) 0.052(2) 0.0127(19) 0.0081(18) -0.0079(19)
C15 0.052(2) 0.042(2) 0.066(3) 0.0013(19) 0.027(2) -0.0041(18)
C16 0.0387(19) 0.045(2) 0.0298(16) 0.0029(15) -0.0009(14) 0.0015(16)
C17 0.056(3) 0.060(3) 0.054(2) -0.003(2) -0.001(2) -0.015(2)
C18 0.052(3) 0.066(3) 0.097(4) -0.018(3) -0.006(3) -0.007(2)
C19 0.046(2) 0.0417(19) 0.0301(16) 0.0008(14) 0.0129(15) -0.0043(16)
C20 0.075(3) 0.055(2) 0.048(2) 0.0029(19) 0.023(2) 0.014(2)
C21 0.093(4) 0.081(3) 0.064(3) -0.001(3) 0.034(3) 0.023(3)
C22 0.042(2) 0.0395(19) 0.0359(18) 0.0076(15) 0.0082(15) 0.0060(16)
C23 0.071(3) 0.072(3) 0.052(2) 0.011(2) 0.027(2) 0.022(2)
C24 0.088(4) 0.073(3) 0.081(3) 0.012(3) 0.042(3) 0.035(3)
N3 0.0271(15) 0.0449(17) 0.0588(19) -0.0085(15) 0.0056(14) 0.0057(13)
C25 0.0331(19) 0.060(3) 0.059(2) -0.005(2) 0.0102(17) 0.0127(18)
C26 0.054(3) 0.137(5) 0.054(3) -0.006(3) 0.006(2) 0.028(3)
C27 0.064(3) 0.148(6) 0.064(3) -0.027(3) 0.015(3) 0.022(4)
C28 0.041(2) 0.066(3) 0.059(2) -0.019(2) 0.0019(19) 0.014(2)
C29A 0.069(5) 0.080(8) 0.068(5) -0.033(5) 0.015(4) 0.016(5)
C29B 0.044(9) 0.065(14) 0.091(13) -0.014(11) 0.009(8) 0.023(9)
C30 0.108(5) 0.180(7) 0.093(4) -0.061(5) 0.007(4) 0.066(5)
C31 0.032(2) 0.047(2) 0.095(3) -0.001(2) -0.001(2) 0.0119(18)
C32 0.057(3) 0.065(4) 0.192(7) 0.028(4) 0.008(4) -0.003(3)
C33A 0.120(10) 0.074(8) 0.15(2) 0.042(11) 0.019(12) -0.006(7)
C33B 0.084(11) 0.057(8) 0.061(11) 0.017(8) 0.016(9) 0.008(8)
C34 0.045(2) 0.074(3) 0.072(3) -0.009(2) 0.022(2) -0.010(2)
C35 0.101(5) 0.104(5) 0.098(5) 0.017(4) 0.024(4) -0.028(4)
C36A 0.093(9) 0.051(6) 0.123(10) 0.016(6) -0.006(7) -0.015(6)
C36B 0.21(2) 0.135(15) 0.21(2) 0.060(14) 0.105(18) -0.026(14)

loop_
_atom_type_symbol
_atom_type_description
_atom_type_scat_dispersion_real
_atom_type_scat_dispersion_imag
_atom_type_scat_source
V V 0.3005 0.5294 'International Tables Vol C Tables 4.2.6.8 and 6.1.1.4'
O O 0.0106 0.0060 'International Tables Vol C Tables 4.2.6.8 and 6.1.1.4'
N N 0.0061 0.0033 'International Tables Vol C Tables 4.2.6.8 and 6.1.1.4'
C C 0.0033 0.0016 'International Tables Vol C Tables 4.2.6.8 and 6.1.1.4'
H H 0.0000 0.0000 'International Tables Vol C Tables 4.2.6.8 and 6.1.1.4'

loop_
_geom_angle_atom_site_label_1
_geom_angle_atom_site_label_2
_geom_angle_atom_site_label_3
_geom_angle
_geom_angle_site_symmetry_1
_geom_angle_site_symmetry_3
_geom_angle_publ_flag
OF2 OC1 H1 13(3) 3_666 . ?
OF1 OB1 H2 21(3) 3_666 . ?
OF2 OB1 H2 40(3) 3_666 . ?
OF1 OC4 H3 19(3) 3_666 . ?
V1A OB1 H2 120(3) . . ?
V3B OB1 H2 110(3) . . ?
V3A OB1 H2 118(3) . . ?
V2B' OC4 H3 117(3) . . ?
V3B OC4 H3 112(3) . . ?
V2A OC1 H1 125(3) . . ?
V3A OC1 H1 112(3) . . ?
OG2' V2B' OD1' 104.83(11) . . ?
OG2' V2B' OC2' 103.24(11) . . ?
OD1' V2B' OC2' 93.30(10) . . ?
OG2' V2B' OC4 98.99(11) . . ?
OD1' V2B' OC4 88.03(10) . . ?
OC2' V2B' OC4 156.57(9) . . ?
OG2' V2B' OE2' 99.52(10) . . ?
OD1' V2B' OE2' 155.01(9) . . ?
OC2' V2B' OE2' 86.47(9) . . ?
OC4 V2B' OE2' 82.64(9) . . ?
OG2' V2B' OA1' 171.84(9) . . ?
OD1' V2B' OA1' 81.75(8) . . ?
OC2' V2B' OA1' 80.89(8) . . ?
OC4 V2B' OA1' 76.15(8) . . ?
OE2' V2B' OA1' 73.53(7) . . ?
OG2' V2B' V1A 130.39(8) . . ?
OD1' V2B' V1A 124.67(7) . . ?
OC2' V2B' V1A 78.90(7) . . ?
OC4 V2B' V1A 81.13(7) . . ?
OE2' V2B' V1A 30.93(5) . . ?
OA1' V2B' V1A 42.94(5) . . ?
OG2' V2B' V2A' 137.36(8) . . ?
OD1' V2B' V2A' 32.56(7) . . ?
OC2' V2B' V2A' 83.75(7) . . ?
OC4 V2B' V2A' 84.92(7) . . ?
OE2' V2B' V2A' 123.03(6) . . ?
OA1' V2B' V2A' 49.52(5) . . ?
V1A V2B' V2A' 92.239(19) . . ?
OG2' V2B' V3A' 135.55(9) . . ?
OD1' V2B' V3A' 83.43(7) . . ?
OC2' V2B' V3A' 32.33(6) . . ?
OC4 V2B' V3A' 125.17(7) . . ?
OE2' V2B' V3A' 83.14(6) . . ?
OA1' V2B' V3A' 49.04(5) . . ?
V1A V2B' V3A' 61.170(17) . . ?
V2A' V2B' V3A' 60.461(17) . . ?
OE2' V1A OE1 106.94(10) . . ?
OE2' V1A OB2' 100.48(9) . . ?
OE1 V1A OB2' 100.01(10) . . ?
OE2' V1A OB1 92.90(9) . . ?
OE1 V1A OB1 93.34(9) . . ?
OB2' V1A OB1 157.37(9) . . ?
OE2' V1A OA1 163.72(9) . . ?
OE1 V1A OA1 87.10(9) . . ?
OB2' V1A OA1 84.70(8) . . ?
OB1 V1A OA1 77.77(8) . . ?
OE2' V1A OA1' 86.81(9) . . ?
OE1 V1A OA1' 164.16(9) . . ?
OB2' V1A OA1' 84.75(8) . . ?
OB1 V1A OA1' 77.81(8) . . ?
OA1 V1A OA1' 78.25(8) . . ?
OE2' V1A V2B' 38.38(7) . . ?
OE1 V1A V2B' 145.32(7) . . ?
OB2' V1A V2B' 89.87(6) . . ?
OB1 V1A V2B' 89.42(6) . . ?
OA1 V1A V2B' 127.12(6) . . ?
OA1' V1A V2B' 48.87(5) . . ?
OE2' V1A V2A 145.06(7) . . ?
OE1 V1A V2A 38.12(7) . . ?
OB2' V1A V2A 89.27(6) . . ?
OB1 V1A V2A 90.09(6) . . ?
OA1 V1A V2A 49.47(5) . . ?
OA1' V1A V2A 127.72(6) . . ?
V2B' V1A V2A 176.56(2) . . ?
OG1 V2A OC3' 104.31(12) . . ?
OG1 V2A OD1 104.70(12) . . ?
OC3' V2A OD1 93.55(11) . . ?
OG1 V2A OC1 99.74(12) . . ?
OC3' V2A OC1 154.97(10) . . ?
OD1 V2A OC1 86.90(10) . . ?
OG1 V2A OE1 99.82(11) . . ?
OC3' V2A OE1 86.89(9) . . ?
OD1 V2A OE1 154.54(9) . . ?
OC1 V2A OE1 82.27(9) . . ?
OG1 V2A OA1 171.63(11) . . ?
OC3' V2A OA1 80.47(8) . . ?
OD1 V2A OA1 81.61(9) . . ?
OC1 V2A OA1 74.83(8) . . ?
OE1 V2A OA1 73.35(7) . . ?
OG1 V2A V1A 130.71(10) . . ?
OC3' V2A V1A 78.77(7) . . ?
OD1 V2A V1A 124.40(7) . . ?
OC1 V2A V1A 80.37(6) . . ?
OE1 V2A V1A 30.93(6) . . ?
OA1 V2A V1A 42.80(5) . . ?
OG1 V2A V2B 137.15(10) . . ?
OC3' V2A V2B 83.36(8) . . ?
OD1 V2A V2B 32.49(7) . . ?
OC1 V2A V2B 83.72(7) . . ?
OE1 V2A V2B 122.86(6) . . ?
OA1 V2A V2B 49.51(5) . . ?
V1A V2A V2B 92.10(2) . . ?
OG1 V2A V3B' 136.37(10) . . ?
OC3' V2A V3B' 32.09(7) . . ?
OD1 V2A V3B' 83.42(7) . . ?
OC1 V2A V3B' 123.69(7) . . ?
OE1 V2A V3B' 83.58(6) . . ?
OA1 V2A V3B' 48.90(5) . . ?
V1A V2A V3B' 61.291(17) . . ?
V2B V2A V3B' 60.141(18) . . ?
OG2 V2B OD1 103.71(12) . . ?
OG2 V2B OC4' 103.91(12) . . ?
OD1 V2B OC4' 93.64(11) . . ?
OG2 V2B OC2 100.41(12) . . ?
OD1 V2B OC2 88.35(10) . . ?
OC4' V2B OC2 154.36(9) . . ?
OG2 V2B OE2 102.18(11) . . ?
OD1 V2B OE2 153.40(9) . . ?
OC4' V2B OE2 85.97(9) . . ?
OC2 V2B OE2 81.07(9) . . ?
OG2 V2B OA1 173.63(12) . . ?
OD1 V2B OA1 80.79(8) . . ?
OC4' V2B OA1 80.08(8) . . ?
OC2 V2B OA1 75.00(8) . . ?
OE2 V2B OA1 72.93(7) . . ?
OG2 V2B V2A 136.29(10) . . ?
OD1 V2B V2A 32.65(7) . . ?
OC4' V2B V2A 83.19(7) . . ?
OC2 V2B V2A 84.85(7) . . ?
OE2 V2B V2A 121.44(6) . . ?
OA1 V2B V2A 48.53(5) . . ?
OG2 V2B V1A' 132.54(10) . . ?
OD1 V2B V1A' 123.54(7) . . ?
OC4' V2B V1A' 79.18(7) . . ?
OC2 V2B V1A' 78.46(6) . . ?
OE2 V2B V1A' 30.37(6) . . ?
OA1 V2B V1A' 42.75(5) . . ?
V2A V2B V1A' 91.14(2) . . ?
OG2 V2B V3B' 135.44(10) . . ?
OD1 V2B V3B' 83.75(8) . . ?
OC4' V2B V3B' 31.58(7) . . ?
OC2 V2B V3B' 123.90(6) . . ?
OE2 V2B V3B' 82.13(6) . . ?
OA1 V2B V3B' 48.90(5) . . ?
V2A V2B V3B' 60.365(18) . . ?
V1A' V2B V3B' 61.376(17) . . ?
OG2 V2B V3A 130.15(10) . . ?
OD1 V2B V3A 81.61(7) . . ?
OC4' V2B V3A 125.44(7) . . ?
OC2 V2B V3A 29.74(6) . . ?
OE2 V2B V3A 77.11(6) . . ?
OA1 V2B V3A 45.41(5) . . ?
V2A V2B V3A 64.082(18) . . ?
V1A' V2B V3A 60.427(16) . . ?
V3B' V2B V3A 94.27(2) . . ?
OE2 V1A' OE1' 108.19(10) . . ?
OE2 V1A' OB1' 98.52(10) . . ?
OE1' V1A' OB1' 98.17(10) . . ?
OE2 V1A' OB2 95.07(9) . . ?
OE1' V1A' OB2 95.02(9) . . ?
OB1' V1A' OB2 157.04(8) . . ?
OE2 V1A' OA1 87.37(9) . . ?
OE1' V1A' OA1 163.95(9) . . ?
OB1' V1A' OA1 82.92(8) . . ?
OB2 V1A' OA1 79.30(8) . . ?
OE2 V1A' OA1' 164.47(9) . . ?
OE1' V1A' OA1' 86.86(9) . . ?
OB1' V1A' OA1' 82.60(8) . . ?
OB2 V1A' OA1' 79.44(8) . . ?
OA1 V1A' OA1' 77.37(7) . . ?
OE2 V1A' V2A' 145.46(8) . . ?
OE1' V1A' V2A' 37.30(7) . . ?
OB1' V1A' V2A' 88.22(6) . . ?
OB2 V1A' V2A' 91.02(6) . . ?
OA1 V1A' V2A' 127.16(6) . . ?
OA1' V1A' V2A' 49.81(5) . . ?
OE2 V1A' V2B 37.69(7) . . ?
OE1' V1A' V2B 145.85(7) . . ?
OB1' V1A' V2B 88.67(6) . . ?
OB2 V1A' V2B 90.89(6) . . ?
OA1 V1A' V2B 49.92(5) . . ?
OA1' V1A' V2B 127.27(6) . . ?
V2A' V1A' V2B 176.04(2) . . ?
OG1' V2A' OC1' 103.15(12) . . ?
OG1' V2A' OD1' 105.81(11) . . ?
OC1' V2A' OD1' 93.08(10) . . ?
OG1' V2A' OC3 101.55(11) . . ?
OC1' V2A' OC3 154.01(9) . . ?
OD1' V2A' OC3 87.89(9) . . ?
OG1' V2A' OE1' 100.49(11) . . ?
OC1' V2A' OE1' 86.66(9) . . ?
OD1' V2A' OE1' 153.02(9) . . ?
OC3 V2A' OE1' 81.00(9) . . ?
OG1' V2A' OA1' 173.01(11) . . ?
OC1' V2A' OA1' 79.85(8) . . ?
OD1' V2A' OA1' 80.17(8) . . ?
OC3 V2A' OA1' 74.73(8) . . ?
OE1' V2A' OA1' 73.23(7) . . ?
OG1' V2A' V2B' 138.20(9) . . ?
OC1' V2A' V2B' 83.05(7) . . ?
OD1' V2A' V2B' 32.47(7) . . ?
OC3 V2A' V2B' 83.97(6) . . ?
OE1' V2A' V2B' 121.24(6) . . ?
OA1' V2A' V2B' 48.02(5) . . ?
OG1' V2A' V1A' 130.78(9) . . ?
OC1' V2A' V1A' 79.51(7) . . ?
OD1' V2A' V1A' 123.26(7) . . ?
OC3 V2A' V1A' 78.31(6) . . ?
OE1' V2A' V1A' 30.32(6) . . ?
OA1' V2A' V1A' 43.10(5) . . ?
V2B' V2A' V1A' 91.013(19) . . ?
OG1' V2A' V3A' 134.82(10) . . ?
OC1' V2A' V3A' 31.69(6) . . ?
OD1' V2A' V3A' 82.84(7) . . ?
OC3 V2A' V3A' 123.31(6) . . ?
OE1' V2A' V3A' 82.92(6) . . ?
OA1' V2A' V3A' 48.58(5) . . ?
V2B' V2A' V3A' 59.881(18) . . ?
V1A' V2A' V3A' 61.874(17) . . ?
OF1' V3A' OC2' 103.66(11) . . ?
OF1' V3A' OC1' 102.95(11) . . ?
OC2' V3A' OC1' 93.52(10) . . ?
OF1' V3A' OB2' 101.29(11) . . ?
OC2' V3A' OB2' 90.14(9) . . ?
OC1' V3A' OB2' 153.85(9) . . ?
OF1' V3A' OB1' 101.21(11) . . ?
OC2' V3A' OB1' 153.52(9) . . ?
OC1' V3A' OB1' 89.66(9) . . ?
OB2' V3A' OB1' 76.11(8) . . ?
OF1' V3A' OA1' 175.03(11) . . ?
OC2' V3A' OA1' 79.98(8) . . ?
OC1' V3A' OA1' 80.02(8) . . ?
OB2' V3A' OA1' 75.14(7) . . ?
OB1' V3A' OA1' 74.70(7) . . ?
OF1' V3A' V3B' 89.99(9) . . ?
OC2' V3A' V3B' 130.95(7) . . ?
OC1' V3A' V3B' 129.42(7) . . ?
OB2' V3A' V3B' 40.81(6) . . ?
OB1' V3A' V3B' 39.76(6) . . ?
OA1' V3A' V3B' 85.06(5) . . ?
OF1' V3A' V2B' 135.98(9) . . ?
OC2' V3A' V2B' 32.51(7) . . ?
OC1' V3A' V2B' 82.67(7) . . ?
OB2' V3A' V2B' 86.70(6) . . ?
OB1' V3A' V2B' 122.63(6) . . ?
OA1' V3A' V2B' 47.95(5) . . ?
V3B' V3A' V2B' 120.28(2) . . ?
OF1' V3A' V2A' 134.30(9) . . ?
OC2' V3A' V2A' 83.14(7) . . ?
OC1' V3A' V2A' 31.47(7) . . ?
OB2' V3A' V2A' 124.08(6) . . ?
OB1' V3A' V2A' 86.03(6) . . ?
OA1' V3A' V2A' 48.98(5) . . ?
V3B' V3A' V2A' 119.73(2) . . ?
V2B' V3A' V2A' 59.658(17) . . ?
OF2' V3B' OC4' 103.18(12) . . ?
OF2' V3B' OC3' 102.85(12) . . ?
OC4' V3B' OC3' 92.89(10) . . ?
OF2' V3B' OB1' 102.75(11) . . ?
OC4' V3B' OB1' 91.06(9) . . ?
OC3' V3B' OB1' 152.45(9) . . ?
OF2' V3B' OB2' 101.57(11) . . ?
OC4' V3B' OB2' 154.24(9) . . ?
OC3' V3B' OB2' 88.46(9) . . ?
OB1' V3B' OB2' 76.58(8) . . ?
OF2' V3B' OA1 175.81(11) . . ?
OC4' V3B' OA1 80.43(8) . . ?
OC3' V3B' OA1 78.91(8) . . ?
OB1' V3B' OA1 74.89(8) . . ?
OB2' V3B' OA1 74.59(7) . . ?
OF2' V3B' V3A' 91.09(9) . . ?
OC4' V3B' V3A' 131.53(8) . . ?
OC3' V3B' V3A' 129.07(7) . . ?
OB1' V3B' V3A' 40.47(6) . . ?
OB2' V3B' V3A' 40.61(6) . . ?
OA1 V3B' V3A' 84.89(5) . . ?
OF2' V3B' V2B 134.70(9) . . ?
OC4' V3B' V2B 31.75(7) . . ?
OC3' V3B' V2B 82.16(7) . . ?
OB1' V3B' V2B 87.05(6) . . ?
OB2' V3B' V2B 123.67(6) . . ?
OA1 V3B' V2B 49.09(5) . . ?
V3A' V3B' V2B 120.83(2) . . ?
OF2' V3B' V2A 133.98(10) . . ?
OC4' V3B' V2A 82.52(7) . . ?
OC3' V3B' V2A 31.30(7) . . ?
OB1' V3B' V2A 122.96(6) . . ?
OB2' V3B' V2A 85.45(6) . . ?
OA1 V3B' V2A 48.11(5) . . ?
V3A' V3B' V2A 119.37(2) . . ?
V2B V3B' V2A 59.494(18) . . ?
OF2 V3B OC3 105.98(11) . . ?
OF2 V3B OB2 101.10(10) . . ?
OC3 V3B OB2 97.31(9) . . ?
OF2 V3B OC4 100.03(11) . . ?
OC3 V3B OC4 94.68(10) . . ?
OB2 V3B OC4 151.74(9) . . ?
OF2 V3B OB1 97.24(10) . . ?
OC3 V3B OB1 156.62(10) . . ?
OB2 V3B OB1 75.22(8) . . ?
OC4 V3B OB1 83.70(9) . . ?
OF2 V3B OA1' 170.44(10) . . ?
OC3 V3B OA1' 83.58(9) . . ?
OB2 V3B OA1' 77.36(8) . . ?
OC4 V3B OA1' 78.68(8) . . ?
OB1 V3B OA1' 73.21(7) . . ?
OF1 V3A OC2 106.27(11) . . ?
OF1 V3A OB2 101.88(11) . . ?
OC2 V3A OB2 97.31(10) . . ?
OF1 V3A OC1 99.25(11) . . ?
OC2 V3A OC1 94.20(11) . . ?
OB2 V3A OC1 151.98(9) . . ?
OF1 V3A OB1 95.72(10) . . ?
OC2 V3A OB1 157.90(9) . . ?
OB2 V3A OB1 75.64(8) . . ?
OC1 V3A OB1 84.16(9) . . ?
OF1 V3A OA1 169.20(10) . . ?
OC2 V3A OA1 84.45(9) . . ?
OB2 V3A OA1 77.48(8) . . ?
OC1 V3A OA1 78.32(9) . . ?
OB1 V3A OA1 73.62(8) . . ?
OF1 V3A V2B 141.49(8) . . ?
OC2 V3A V2B 35.54(7) . . ?
OB2 V3A V2B 91.19(6) . . ?
OC1 V3A V2B 83.49(7) . . ?
OB1 V3A V2B 122.70(6) . . ?
OA1 V3A V2B 49.09(5) . . ?
V1A OE2' V2B' 110.69(10) . . ?
V1A OE1 V2A 110.94(10) . . ?
V2B OD1 V2A 114.86(11) . . ?
V1A' OE2 V2B 111.95(11) . . ?
V1A' OE1' V2A' 112.38(10) . . ?
V2B' OD1' V2A' 114.97(11) . . ?
V3A' OC2' V2B' 115.16(11) . . ?
V1A OB2' V3A' 107.97(10) . . ?
V1A OB2' V3B' 108.51(9) . . ?
V3A' OB2' V3B' 98.58(9) . . ?
V2A OC3' V3B' 116.61(12) . . ?
V3B' OC4' V2B 116.67(11) . . ?
V1A' OB1' V3B' 109.03(10) . . ?
V1A' OB1' V3A' 109.07(9) . . ?
V3B' OB1' V3A' 99.77(9) . . ?
V2A' OC1' V3A' 116.84(11) . . ?
V3B OC4 V2B' 111.09(11) . . ?
V1A OB1 V3A 105.37(9) . . ?
V1A OB1 V3B 105.80(9) . . ?
V3A OB1 V3B 94.15(8) . . ?
V3A OC1 V2A 112.53(11) . . ?
V3A OC2 V2B 114.72(11) . . ?
V3A OB2 V3B 108.61(9) . . ?
V3A OB2 V1A' 106.13(10) . . ?
V3B OB2 V1A' 106.39(9) . . ?
V3B OC3 V2A' 115.97(11) . . ?
V1A OA1' V1A' 101.54(8) . . ?
V1A OA1' V3B 101.91(8) . . ?
V1A' OA1' V3B 92.02(7) . . ?
V1A OA1' V2B' 88.19(7) . . ?
V1A' OA1' V2B' 168.51(10) . . ?
V3B OA1' V2B' 91.91(7) . . ?
V1A OA1' V3A' 89.52(7) . . ?
V1A' OA1' V3A' 90.91(7) . . ?
V3B OA1' V3A' 167.38(9) . . ?
V2B' OA1' V3A' 83.01(6) . . ?
V1A OA1' V2A' 168.33(10) . . ?
V1A' OA1' V2A' 87.10(7) . . ?
V3B OA1' V2A' 85.45(7) . . ?
V2B' OA1' V2A' 82.46(6) . . ?
V3A' OA1' V2A' 82.44(6) . . ?
V1A OA1 V1A' 102.16(8) . . ?
V1A OA1 V3A 101.85(8) . . ?
V1A' OA1 V3A 92.39(8) . . ?
V1A OA1 V2A 87.74(7) . . ?
V1A' OA1 V2A 167.92(10) . . ?
V3A OA1 V2A 92.32(7) . . ?
V1A OA1 V3B' 89.94(7) . . ?
V1A' OA1 V3B' 90.04(7) . . ?
V3A OA1 V3B' 167.15(10) . . ?
V2A OA1 V3B' 82.98(7) . . ?
V1A OA1 V2B 167.61(10) . . ?
V1A' OA1 V2B 87.33(7) . . ?
V3A OA1 V2B 85.50(7) . . ?
V2A OA1 V2B 81.96(6) . . ?
V3B' OA1 V2B 82.01(6) . . ?
C1 N1 C7 106.0(2) . . ?
C1 N1 C10 111.5(2) . . ?
C7 N1 C10 111.3(2) . . ?
C1 N1 C4 109.7(2) . . ?
C7 N1 C4 111.2(2) . . ?
C10 N1 C4 107.2(2) . . ?
N1 C1 C2 116.5(3) . . ?
C3 C2 C1 108.1(3) . . ?
C5 C4 N1 114.6(3) . . ?
C4 C5 C6 110.4(3) . . ?
C8 C7 N1 116.4(3) . . ?
C7 C8 C9 109.8(3) . . ?
C11 C10 N1 115.5(3) . . ?
C12 C11 C10 111.8(3) . . ?
C16 N2 C19 111.2(3) . . ?
C16 N2 C22 110.1(3) . . ?
C19 N2 C22 107.4(2) . . ?
C16 N2 C13 107.0(2) . . ?
C19 N2 C13 110.2(3) . . ?
C22 N2 C13 111.0(3) . . ?
C14 C13 N2 116.3(3) . . ?
C13 C14 C15 110.4(3) . . ?
C17 C16 N2 115.4(3) . . ?
C16 C17 C18 110.3(4) . . ?
C20 C19 N2 114.9(3) . . ?
C21 C20 C19 113.1(3) . . ?
C23 C22 N2 115.0(3) . . ?
C24 C23 C22 111.9(3) . . ?
C34 N3 C25 110.8(3) . . ?
C34 N3 C31 106.2(3) . . ?
C25 N3 C31 110.5(3) . . ?
C34 N3 C28 111.2(3) . . ?
C25 N3 C28 106.9(3) . . ?
C31 N3 C28 111.3(3) . . ?
C26 C25 N3 115.6(3) . . ?
C25 C26 C27 111.6(4) . . ?
C29A C28 N3 114.1(4) . . ?
C29A C28 C29B 34.0(6) . . ?
N3 C28 C29B 113.5(7) . . ?
C28 C29A C30 111.6(7) . . ?
C30 C29B C28 100.4(16) . . ?
C29B C30 C29A 36.9(9) . . ?
N3 C31 C32 115.7(3) . . ?
C31 C32 C33A 113.9(7) . . ?
C31 C32 C33B 102.0(10) . . ?
C33A C32 C33B 34.0(8) . . ?
N3 C34 C35 114.7(4) . . ?
C36B C35 C34 105.3(8) . . ?
C36B C35 C36A 140.0(9) . . ?
C34 C35 C36A 113.7(6) . . ?

loop_
_geom_bond_atom_site_label_1
_geom_bond_atom_site_label_2
_geom_bond_distance
_geom_bond_site_symmetry_2
_geom_bond_publ_flag
V2B' OG2' 1.589(2) . ?
V2B' OD1' 1.821(2) . ?
V2B' OC2' 1.830(2) . ?
V2B' OC4 2.009(2) . ?
V2B' OE2' 2.030(2) . ?
V2B' OA1' 2.3053(19) . ?
V2B' V1A 3.0591(7) . ?
V2B' V2A' 3.0744(7) . ?
V2B' V3A' 3.0814(8) . ?
V1A OE2' 1.6806(19) . ?
V1A OE1 1.684(2) . ?
V1A OB2' 1.8597(19) . ?
V1A OB1 2.077(2) . ?
V1A OA1 2.0807(19) . ?
V1A OA1' 2.0851(19) . ?
V1A V2A 3.0601(7) . ?
V2A OG1 1.592(2) . ?
V2A OC3' 1.803(2) . ?
V2A OD1 1.829(2) . ?
V2A OC1 2.003(2) . ?
V2A OE1 2.023(2) . ?
V2A OA1 2.328(2) . ?
V2A V2B 3.0758(8) . ?
V2A V3B' 3.1030(8) . ?
V2B OG2 1.593(2) . ?
V2B OD1 1.821(2) . ?
V2B OC4' 1.823(2) . ?
V2B OC2 1.994(2) . ?
V2B OE2 2.033(2) . ?
V2B OA1 2.363(2) . ?
V2B V1A' 3.0843(7) . ?
V2B V3B' 3.0961(8) . ?
V2B V3A 3.1164(8) . ?
V1A' OE2 1.681(2) . ?
V1A' OE1' 1.684(2) . ?
V1A' OB1' 1.900(2) . ?
V1A' OB2 1.985(2) . ?
V1A' OA1 2.096(2) . ?
V1A' OA1' 2.1098(19) . ?
V1A' V2A' 3.0840(7) . ?
V2A' OG1' 1.596(2) . ?
V2A' OC1' 1.813(2) . ?
V2A' OD1' 1.825(2) . ?
V2A' OC3 1.987(2) . ?
V2A' OE1' 2.021(2) . ?
V2A' OA1' 2.3588(19) . ?
V2A' V3A' 3.0993(8) . ?
V3A' OF1' 1.592(2) . ?
V3A' OC2' 1.821(2) . ?
V3A' OC1' 1.825(2) . ?
V3A' OB2' 2.002(2) . ?
V3A' OB1' 2.002(2) . ?
V3A' OA1' 2.3445(19) . ?
V3A' V3B' 3.0406(8) . ?
V3B' OF2' 1.596(2) . ?
V3B' OC4' 1.815(2) . ?
V3B' OC3' 1.844(2) . ?
V3B' OB1' 1.973(2) . ?
V3B' OB2' 2.010(2) . ?
V3B' OA1 2.356(2) . ?
V3B OF2 1.613(2) . ?
V3B OC3 1.691(2) . ?
V3B OB2 1.928(2) . ?
V3B OC4 1.956(2) . ?
V3B OB1 2.139(2) . ?
V3B OA1' 2.2430(19) . ?
V3A OF1 1.619(2) . ?
V3A OC2 1.702(2) . ?
V3A OB2 1.919(2) . ?
V3A OC1 1.947(2) . ?
V3A OB1 2.128(2) . ?
V3A OA1 2.226(2) . ?
N1 C1 1.508(4) . ?
N1 C7 1.517(4) . ?
N1 C10 1.523(4) . ?
N1 C4 1.528(4) . ?
C1 C2 1.516(5) . ?
C2 C3 1.515(5) . ?
C4 C5 1.512(5) . ?
C5 C6 1.515(5) . ?
C7 C8 1.505(4) . ?
C8 C9 1.521(5) . ?
C10 C11 1.511(5) . ?
C11 C12 1.502(5) . ?
N2 C16 1.518(4) . ?
N2 C19 1.518(4) . ?
N2 C22 1.520(4) . ?
N2 C13 1.527(4) . ?
C13 C14 1.501(5) . ?
C14 C15 1.512(5) . ?
C16 C17 1.495(5) . ?
C17 C18 1.512(5) . ?
C19 C20 1.506(5) . ?
C20 C21 1.491(5) . ?
C22 C23 1.513(5) . ?
C23 C24 1.500(6) . ?
N3 C34 1.509(5) . ?
N3 C25 1.513(5) . ?
N3 C31 1.514(5) . ?
N3 C28 1.519(5) . ?
C25 C26 1.496(5) . ?
C26 C27 1.496(6) . ?
C28 C29A 1.478(8) . ?
C28 C29B 1.72(3) . ?
C29A C30 1.523(11) . ?
C29B C30 1.51(2) . ?
C31 C32 1.515(7) . ?
C32 C33A 1.566(16) . ?
C32 C33B 1.568(19) . ?
C34 C35 1.554(7) . ?
C35 C36B 1.528(17) . ?
C35 C36A 1.589(12) . ?

loop_
_geom_hbond_atom_site_label_D
_geom_hbond_atom_site_label_H
_geom_hbond_atom_site_label_A
_geom_hbond_site_symmetry_A
_geom_hbond_distance_DH
_geom_hbond_distance_HA
_geom_hbond_distance_DA
_geom_hbond_angle_DHA
_geom_hbond_publ_flag
OC1 H1 OF2 2_666 0.75(4) 2.06(4) 2.787(3) 162(4) ?
OB1 H2 OF1 2_666 0.71(3) 2.24(3) 2.893(3) 153(4) ?
OC4 H3 OF1 2_666 0.67(3) 2.34(3) 2.961(3) 155(4) ?
